data_7108386
loop_
_publ_author_name
'Sebastian Schmidt'
'Denis Prodius'
'Ghenadie Novitchi'
'Valeriu Mereacre'
'George E Kostakis'
'Annie K.Powell'

_publ_section_title
;
 New Members of Ferromagnetic Heteronuclear Ferric Wheels: Structure and
 Properties of {Fe4(Er, Lu)2} coordination clusters
;
_journal_name_full Chem.Commun.
_journal_page_first 9825
_journal_paper_doi 10.1039/c2cc34361d
_journal_volume 48
_journal_year 2012
_chemical_formula_sum 'C54 H106 Fe4 Lu2 N16 O24'
_chemical_formula_weight 1936.89
_chemical_name_systematic
;
?
;
_space_group_IT_number 2
_symmetry_cell_setting triclinic
_symmetry_space_group_name_Hall '-P 1'
_symmetry_space_group_name_H-M 'P -1'
_atom_sites_solution_hydrogens geom
_atom_sites_solution_primary direct
_atom_sites_solution_secondary difmap
_audit_creation_method SHELXL-97
_cell_angle_alpha 115.97(3)
_cell_angle_beta 100.368(12)
_cell_angle_gamma 99.465(12)
_cell_formula_units_Z 1
_cell_length_a 12.345(2)
_cell_length_b 13.741(2)
_cell_length_c 13.7745(10)
_cell_measurement_reflns_used 7066
_cell_measurement_temperature 180(2)
_cell_measurement_theta_max 24.08
_cell_measurement_theta_min 1.71
_cell_volume 1986.7(8)
_computing_cell_refinement 'STOE X-AREA'
_computing_data_collection 'STOE X-AREA'
_computing_data_reduction 'STOE X-RED'
_computing_structure_refinement 'SHELXL-97 (Sheldrick, 1997)'
_computing_structure_solution 'SHELXS-97 (Sheldrick, 1990)'
_diffrn_ambient_temperature 180(2)
_diffrn_detector 'image plate ( 34 cm diameter )'
_diffrn_detector_type STOE
_diffrn_measured_fraction_theta_full 0.995
_diffrn_measured_fraction_theta_max 0.982
_diffrn_measurement_device '2-circle goniometer'
_diffrn_measurement_device_type 'STOE IPDS 2'
_diffrn_radiation_monochromator graphite
_diffrn_radiation_source 'fine-focus sealed tube'
_diffrn_radiation_type MoK\a
_diffrn_radiation_wavelength 0.71073
_diffrn_reflns_av_R_equivalents 0.1174
_diffrn_reflns_av_sigmaI/netI 0.1747
_diffrn_reflns_limit_h_max 15
_diffrn_reflns_limit_h_min -15
_diffrn_reflns_limit_k_max 17
_diffrn_reflns_limit_k_min -15
_diffrn_reflns_limit_l_max 16
_diffrn_reflns_limit_l_min -17
_diffrn_reflns_number 14188
_diffrn_reflns_theta_full 25.00
_diffrn_reflns_theta_max 26.82
_diffrn_reflns_theta_min 1.71
_exptl_absorpt_coefficient_mu 3.249
_exptl_absorpt_correction_T_max 0.8544
_exptl_absorpt_correction_T_min 0.5627
_exptl_absorpt_correction_type multi-scan
_exptl_absorpt_process_details 'XPREP in SHELXTL 6.14 (BrukerAXS Inc., 2003)'
_exptl_crystal_colour yellow
_exptl_crystal_density_diffrn 1.619
_exptl_crystal_density_method 'not measured'
_exptl_crystal_description plate
_exptl_crystal_F_000 980
_exptl_crystal_size_max 0.20
_exptl_crystal_size_mid 0.12
_exptl_crystal_size_min 0.05
_refine_diff_density_max 1.031
_refine_diff_density_min -2.403
_refine_diff_density_rms 0.169
_refine_ls_extinction_method none
_refine_ls_goodness_of_fit_ref 0.918
_refine_ls_hydrogen_treatment mixed
_refine_ls_matrix_type full
_refine_ls_number_parameters 452
_refine_ls_number_reflns 8380
_refine_ls_number_restraints 8
_refine_ls_restrained_S_all 0.919
_refine_ls_R_factor_all 0.1338
_refine_ls_R_factor_gt 0.0728
_refine_ls_shift/su_max 0.002
_refine_ls_shift/su_mean 0.000
_refine_ls_structure_factor_coef Fsqd
_refine_ls_weighting_details 'calc w=1/[\s^2^(Fo^2^)+(0.0685P)^2^+0.0000P] where P=(Fo^2^+2Fc^2^)/3'
_refine_ls_weighting_scheme calc
_refine_ls_wR_factor_gt 0.1631
_refine_ls_wR_factor_ref 0.1826
_reflns_number_gt 4138
_reflns_number_total 8380
_reflns_threshold_expression >2\s(I)
_cod_data_source_file c2cc34361d.txt
_cod_data_source_block 2
_cod_original_cell_volume 1986.5(5)
_cod_original_sg_symbol_H-M P-1
_cod_database_code 7108386

loop_
_symmetry_equiv_pos_as_xyz
'x, y, z'
'-x, -y, -z'

loop_
_atom_site_label
_atom_site_type_symbol
_atom_site_fract_x
_atom_site_fract_y
_atom_site_fract_z
_atom_site_U_iso_or_equiv
_atom_site_adp_type
_atom_site_occupancy
_atom_site_symmetry_multiplicity
_atom_site_calc_flag
_atom_site_refinement_flags
_atom_site_disorder_assembly
_atom_site_disorder_group
Fe1 Fe 1.17850(15) 0.24983(13) 0.14132(13) 0.0577(4) Uani 1 1 d . A .
Fe2 Fe 1.18207(15) 0.07516(13) -0.10816(12) 0.0568(4) Uani 1 1 d . . .
Lu1 Lu 0.99660(5) 0.18364(4) 0.27065(4) 0.05518(19) Uani 1 1 d . . .
C1 C 1.0147(12) 0.3944(11) 0.2103(11) 0.072(4) Uani 1 1 d . . .
H1A H 0.9782 0.3792 0.1330 0.086 Uiso 1 1 calc R . .
H1B H 1.0777 0.4648 0.2474 0.086 Uiso 1 1 calc R . .
C2 C 0.9251(13) 0.4064(11) 0.2782(11) 0.081(4) Uani 1 1 d . . .
H2A H 0.9648 0.4496 0.3599 0.098 Uiso 1 1 calc R . .
H2B H 0.8735 0.4476 0.2597 0.098 Uiso 1 1 calc R . .
C3 C 0.7797(12) 0.3016(12) 0.3213(12) 0.074(4) Uani 1 1 d . . .
H3A H 0.7107 0.2365 0.2787 0.089 Uiso 1 1 calc R . .
H3B H 0.7551 0.3714 0.3420 0.089 Uiso 1 1 calc R . .
C4 C 0.8422(14) 0.3012(13) 0.4293(11) 0.090(5) Uani 1 1 d . . .
H4A H 0.9038 0.3723 0.4781 0.108 Uiso 1 1 calc R . .
H4B H 0.7875 0.2948 0.4721 0.108 Uiso 1 1 calc R . .
C5 C 0.7878(11) 0.2363(10) 0.1275(11) 0.068(3) Uani 1 1 d . . .
H5A H 0.7195 0.2645 0.1208 0.082 Uiso 1 1 calc R . .
H5B H 0.8337 0.2530 0.0819 0.082 Uiso 1 1 calc R . .
C6 C 0.7509(13) 0.1116(11) 0.0840(12) 0.078(4) Uani 1 1 d . . .
H6A H 0.6876 0.0931 0.1136 0.093 Uiso 1 1 calc R . .
H6B H 0.7223 0.0724 0.0008 0.093 Uiso 1 1 calc R . .
C7 C 1.2056(12) 0.0773(11) 0.3361(9) 0.066(3) Uani 1 1 d . . .
H7A H 1.1597 -0.0018 0.2857 0.079 Uiso 1 1 calc R . .
H7B H 1.2736 0.0783 0.3875 0.079 Uiso 1 1 calc R . .
C8 C 1.2426(11) 0.1325(10) 0.2666(9) 0.058(3) Uani 1 1 d . . .
H8A H 1.3036 0.2036 0.3170 0.069 Uiso 1 1 calc R . .
H8B H 1.2745 0.0817 0.2097 0.069 Uiso 1 1 calc R . .
C9 C 1.2063(12) 0.2505(9) 0.5004(9) 0.067(3) Uani 1 1 d . . .
H9A H 1.2299 0.2370 0.5650 0.081 Uiso 1 1 calc R . .
H9B H 1.2765 0.2781 0.4843 0.081 Uiso 1 1 calc R . .
C10 C 1.1447(12) 0.3372(12) 0.5313(10) 0.076(4) Uani 1 1 d . . .
H10A H 1.0807 0.3157 0.5587 0.091 Uiso 1 1 calc R . .
H10B H 1.1971 0.4100 0.5924 0.091 Uiso 1 1 calc R . .
C11 C 1.0638(13) 0.0700(11) 0.4319(10) 0.073(4) Uani 1 1 d . . .
H11A H 1.0213 0.1139 0.4816 0.088 Uiso 1 1 calc R . .
H11B H 1.1132 0.0429 0.4739 0.088 Uiso 1 1 calc R . .
C12 C 0.9795(12) -0.0303(11) 0.3272(10) 0.071(4) Uani 1 1 d . . .
H12A H 1.0179 -0.0893 0.2921 0.085 Uiso 1 1 calc R . .
H12B H 0.9150 -0.0627 0.3473 0.085 Uiso 1 1 calc R . .
C13 C 1.1907(13) 0.3178(11) -0.0406(11) 0.076(4) Uani 1 1 d . A .
C14 C 1.2063(17) 0.4145(12) -0.0725(12) 0.107(6) Uani 1 1 d D . .
C15 C 1.1686(18) 0.5052(14) 0.0006(16) 0.121(7) Uani 1 1 d D A .
H15A H 1.1781 0.5650 -0.0204 0.181 Uiso 1 1 calc R . .
H15B H 1.2143 0.5351 0.0786 0.181 Uiso 1 1 calc R . .
H15C H 1.0876 0.4778 -0.0063 0.181 Uiso 1 1 calc R . .
C16A C 1.332(2) 0.469(3) -0.019(3) 0.125(13) Uiso 0.50 1 d PD A 1
H16A H 1.3744 0.4179 -0.0594 0.188 Uiso 0.50 1 calc PR A 1
H16B H 1.3512 0.4849 0.0598 0.188 Uiso 0.50 1 calc PR A 1
H16C H 1.3527 0.5392 -0.0218 0.188 Uiso 0.50 1 calc PR A 1
C17A C 1.211(2) 0.364(2) -0.1869(17) 0.076(7) Uiso 0.50 1 d PD A 1
H17A H 1.2440 0.3009 -0.2026 0.115 Uiso 0.50 1 calc PR A 1
H17B H 1.2585 0.4206 -0.1986 0.115 Uiso 0.50 1 calc PR A 1
H17C H 1.1333 0.3377 -0.2377 0.115 Uiso 0.50 1 calc PR A 1
C16B C 1.279(3) 0.417(3) -0.141(2) 0.096(10) Uiso 0.50 1 d PD A 2
H16D H 1.2890 0.3416 -0.1829 0.144 Uiso 0.50 1 calc PR A 2
H16E H 1.3543 0.4702 -0.0930 0.144 Uiso 0.50 1 calc PR A 2
H16F H 1.2453 0.4406 -0.1940 0.144 Uiso 0.50 1 calc PR A 2
C17B C 1.098(2) 0.365(3) -0.167(3) 0.124(13) Uiso 0.50 1 d PD A 2
H17D H 1.1037 0.2982 -0.2308 0.187 Uiso 0.50 1 calc PR A 2
H17E H 1.0856 0.4211 -0.1913 0.187 Uiso 0.50 1 calc PR A 2
H17F H 1.0329 0.3446 -0.1417 0.187 Uiso 0.50 1 calc PR A 2
O12 O 1.2726(8) 0.4744(7) 0.4268(7) 0.079(3) Uani 1 1 d . . .
C19 C 1.4135(14) 0.5662(13) 0.3725(12) 0.089(5) Uani 1 1 d . . .
C20 C 1.3444(17) 0.6236(17) 0.3160(17) 0.129(7) Uani 1 1 d . . .
H20A H 1.2847 0.6454 0.3525 0.194 Uiso 1 1 calc R . .
H20B H 1.3090 0.5705 0.2357 0.194 Uiso 1 1 calc R . .
H20C H 1.3966 0.6907 0.3245 0.194 Uiso 1 1 calc R . .
C21 C 1.4722(15) 0.6481(14) 0.4945(12) 0.113(6) Uani 1 1 d . . .
H21A H 1.4148 0.6728 0.5334 0.169 Uiso 1 1 calc R . .
H21B H 1.5253 0.7134 0.5009 0.169 Uiso 1 1 calc R . .
H21C H 1.5147 0.6114 0.5289 0.169 Uiso 1 1 calc R . .
C22 C 1.5068(16) 0.5295(16) 0.3192(17) 0.138(9) Uani 1 1 d . . .
H22A H 1.5623 0.5955 0.3295 0.207 Uiso 1 1 calc R . .
H22B H 1.4729 0.4772 0.2385 0.207 Uiso 1 1 calc R . .
H22C H 1.5458 0.4919 0.3550 0.207 Uiso 1 1 calc R . .
C23 C 1.3386(15) 0.0354(12) -0.2570(11) 0.084(4) Uani 1 1 d . A .
C24 C 1.4635(12) 0.0853(12) -0.2513(12) 0.073(4) Uani 1 1 d . . .
C26 C 1.4931(19) 0.2114(16) -0.1807(19) 0.151(10) Uani 1 1 d . C .
H26A H 1.5032 0.2315 -0.1014 0.227 Uiso 1 1 calc R . .
H26B H 1.4311 0.2389 -0.2056 0.227 Uiso 1 1 calc R . .
H26C H 1.5644 0.2460 -0.1891 0.227 Uiso 1 1 calc R . .
N1 N 0.8588(8) 0.2952(7) 0.2502(8) 0.057(2) Uani 1 1 d . . .
N2 N 1.1364(10) 0.1435(8) 0.4014(7) 0.071(3) Uani 1 1 d . . .
N3 N 1.2916(10) 0.1658(8) 0.0596(8) 0.062(3) Uani 1 1 d . A .
N4 N 1.3947(11) 0.1904(11) 0.0899(9) 0.083(3) Uani 1 1 d . . .
N5A N 1.487(2) 0.239(2) 0.1184(18) 0.064(6) Uiso 0.50 1 d P B 1
N5B N 1.488(2) 0.189(2) 0.126(2) 0.084(7) Uiso 0.50 1 d P B 2
N6 N 1.0659(10) 0.1203(8) -0.0117(7) 0.058(2) Uani 1 1 d . . .
N7 N 0.9767(14) 0.1390(10) -0.0523(10) 0.082(4) Uani 1 1 d . . .
N8 N 0.8975(12) 0.1590(14) -0.0912(11) 0.109(5) Uani 1 1 d . . .
O1 O 1.0588(7) 0.3019(6) 0.2061(6) 0.058(2) Uani 1 1 d . . .
O2 O 0.8898(8) 0.2075(8) 0.3967(7) 0.073(2) Uani 1 1 d D . .
O3 O 0.8464(7) 0.0728(7) 0.1185(6) 0.065(2) Uani 1 1 d . . .
O4 O 1.1524(7) 0.1548(6) 0.2133(6) 0.063(2) Uani 1 1 d . . .
O5 O 0.9378(7) 0.0086(7) 0.2496(6) 0.066(2) Uani 1 1 d . . .
O6 O 1.1009(7) 0.3482(7) 0.4333(6) 0.064(2) Uani 1 1 d D . .
O7 O 1.1846(8) 0.3469(7) 0.0626(6) 0.067(2) Uani 1 1 d . . .
O8 O 1.1897(7) 0.2214(6) -0.1128(6) 0.062(2) Uani 1 1 d . . .
O9 O 1.3089(8) 0.3706(7) 0.2635(7) 0.070(2) Uani 1 1 d . . .
O10 O 1.3184(7) 0.0701(7) -0.1638(7) 0.071(2) Uani 1 1 d . . .
O11 O 1.2748(9) -0.0404(9) -0.3513(8) 0.100(3) Uani 1 1 d . . .
C18 C 1.3247(13) 0.4589(11) 0.3542(12) 0.072(4) Uani 1 1 d . A .
C25A C 1.548(3) 0.054(3) -0.172(3) 0.095(10) Uiso 0.50 1 d P C 1
H25A H 1.5381 -0.0276 -0.2097 0.143 Uiso 0.50 1 calc PR C 1
H25B H 1.5306 0.0776 -0.1001 0.143 Uiso 0.50 1 calc PR C 1
H25C H 1.6279 0.0929 -0.1589 0.143 Uiso 0.50 1 calc PR C 1
C27A C 1.446(4) 0.091(4) -0.375(3) 0.121(13) Uiso 0.50 1 d P C 1
H27A H 1.4266 0.0151 -0.4384 0.181 Uiso 0.50 1 calc PR C 1
H27B H 1.5175 0.1366 -0.3729 0.181 Uiso 0.50 1 calc PR C 1
H27C H 1.3843 0.1261 -0.3837 0.181 Uiso 0.50 1 calc PR C 1
C25B C 1.524(5) 0.006(5) -0.235(5) 0.17(2) Uiso 0.50 1 d P C 2
H25D H 1.5286 0.0134 -0.1602 0.260 Uiso 0.50 1 calc PR C 2
H25E H 1.6021 0.0230 -0.2417 0.260 Uiso 0.50 1 calc PR C 2
H25F H 1.4826 -0.0719 -0.2927 0.260 Uiso 0.50 1 calc PR C 2
C27B C 1.489(3) 0.040(3) -0.363(3) 0.086(8) Uiso 0.50 1 d P C 2
H27D H 1.4668 -0.0421 -0.4012 0.129 Uiso 0.50 1 calc PR C 2
H27E H 1.5711 0.0683 -0.3518 0.129 Uiso 0.50 1 calc PR C 2
H27F H 1.4456 0.0657 -0.4104 0.129 Uiso 0.50 1 calc PR C 2
H2 H 0.858(12) 0.142(8) 0.395(13) 0.103 Uiso 1 1 d D . .
H6 H 1.126(13) 0.409(8) 0.429(13) 0.103 Uiso 1 1 d D . .

loop_
_atom_site_aniso_label
_atom_site_aniso_U_11
_atom_site_aniso_U_22
_atom_site_aniso_U_33
_atom_site_aniso_U_23
_atom_site_aniso_U_13
_atom_site_aniso_U_12
Fe1 0.0734(11) 0.0534(10) 0.0436(8) 0.0185(7) 0.0251(8) 0.0160(8)
Fe2 0.0730(11) 0.0503(9) 0.0429(8) 0.0175(7) 0.0230(8) 0.0140(8)
Lu1 0.0703(3) 0.0493(3) 0.0405(2) 0.01505(19) 0.0226(2) 0.0145(2)
C1 0.079(9) 0.063(8) 0.073(8) 0.037(7) 0.019(7) 0.013(7)
C2 0.102(11) 0.055(8) 0.071(8) 0.011(6) 0.042(8) 0.022(7)
C3 0.072(9) 0.071(8) 0.093(10) 0.039(8) 0.045(8) 0.030(7)
C4 0.100(11) 0.087(10) 0.057(8) 0.008(7) 0.036(8) 0.019(9)
C5 0.056(7) 0.064(8) 0.078(8) 0.024(7) 0.027(6) 0.018(6)
C6 0.099(11) 0.066(8) 0.069(8) 0.028(7) 0.025(8) 0.039(8)
C7 0.084(9) 0.074(8) 0.043(6) 0.031(6) 0.023(6) 0.020(7)
C8 0.065(8) 0.062(7) 0.049(6) 0.026(6) 0.023(6) 0.024(6)
C9 0.093(10) 0.049(7) 0.041(6) 0.010(5) 0.008(6) 0.013(6)
C10 0.075(9) 0.075(9) 0.052(7) 0.014(6) 0.015(6) 0.009(7)
C11 0.106(11) 0.069(8) 0.044(6) 0.029(6) 0.015(7) 0.022(7)
C12 0.091(10) 0.063(8) 0.053(7) 0.030(6) 0.020(7) 0.004(7)
C13 0.104(11) 0.062(8) 0.060(7) 0.027(7) 0.032(7) 0.013(7)
C14 0.20(2) 0.070(10) 0.072(9) 0.044(8) 0.058(11) 0.046(11)
C15 0.169(19) 0.089(12) 0.138(16) 0.065(12) 0.060(15) 0.074(13)
O12 0.077(6) 0.070(6) 0.059(5) 0.012(4) 0.016(5) 0.000(5)
C19 0.099(11) 0.086(10) 0.066(8) 0.028(8) 0.027(8) 0.002(9)
C20 0.114(15) 0.130(16) 0.124(15) 0.069(13) 0.020(12) -0.021(12)
C21 0.105(12) 0.091(11) 0.070(9) 0.001(8) 0.014(8) -0.033(9)
C22 0.113(14) 0.111(14) 0.123(14) 0.009(11) 0.060(12) -0.027(11)
C23 0.130(13) 0.064(8) 0.055(8) 0.027(7) 0.038(8) 0.013(8)
C24 0.085(9) 0.070(8) 0.076(8) 0.036(7) 0.036(7) 0.033(7)
C26 0.153(19) 0.110(16) 0.145(18) 0.021(13) 0.085(15) -0.006(13)
N1 0.067(6) 0.050(5) 0.056(5) 0.021(4) 0.023(5) 0.026(5)
N2 0.098(8) 0.061(6) 0.038(5) 0.011(4) 0.032(5) 0.006(6)
N3 0.081(8) 0.052(6) 0.054(6) 0.021(5) 0.031(5) 0.021(5)
N4 0.065(8) 0.111(10) 0.066(7) 0.033(7) 0.025(6) 0.032(7)
N6 0.071(7) 0.058(6) 0.042(5) 0.018(4) 0.023(5) 0.017(5)
N7 0.095(10) 0.079(8) 0.061(7) 0.018(6) 0.039(7) 0.020(7)
N8 0.076(9) 0.152(14) 0.079(9) 0.038(9) 0.011(7) 0.046(9)
O1 0.087(6) 0.047(4) 0.046(4) 0.025(3) 0.020(4) 0.023(4)
O2 0.082(6) 0.073(6) 0.043(4) 0.012(4) 0.019(4) 0.008(5)
O3 0.076(6) 0.059(5) 0.053(4) 0.020(4) 0.021(4) 0.016(4)
O4 0.077(6) 0.060(5) 0.041(4) 0.011(4) 0.024(4) 0.021(4)
O5 0.069(5) 0.078(5) 0.043(4) 0.030(4) 0.015(4) 0.000(4)
O6 0.071(5) 0.069(5) 0.045(4) 0.019(4) 0.026(4) 0.012(4)
O7 0.085(6) 0.063(5) 0.047(4) 0.023(4) 0.022(4) 0.014(4)
O8 0.089(6) 0.045(4) 0.055(4) 0.022(4) 0.032(4) 0.017(4)
O9 0.085(6) 0.050(5) 0.058(5) 0.015(4) 0.019(4) 0.014(4)
O10 0.077(6) 0.080(6) 0.061(5) 0.034(5) 0.030(4) 0.024(5)
O11 0.099(7) 0.105(8) 0.060(6) 0.012(5) 0.038(5) 0.006(6)
C18 0.091(10) 0.065(8) 0.072(9) 0.038(7) 0.028(8) 0.028(7)

loop_
_atom_type_symbol
_atom_type_description
_atom_type_scat_dispersion_real
_atom_type_scat_dispersion_imag
_atom_type_scat_source
C C 0.0033 0.0016 'International Tables Vol C Tables 4.2.6.8 and 6.1.1.4'
H H 0.0000 0.0000 'International Tables Vol C Tables 4.2.6.8 and 6.1.1.4'
N N 0.0061 0.0033 'International Tables Vol C Tables 4.2.6.8 and 6.1.1.4'
O O 0.0106 0.0060 'International Tables Vol C Tables 4.2.6.8 and 6.1.1.4'
Fe Fe 0.3463 0.8444 'International Tables Vol C Tables 4.2.6.8 and 6.1.1.4'
Lu Lu -0.4720 5.8584 'International Tables Vol C Tables 4.2.6.8 and 6.1.1.4'

loop_
_geom_angle_atom_site_label_1
_geom_angle_atom_site_label_2
_geom_angle_atom_site_label_3
_geom_angle
_geom_angle_site_symmetry_1
_geom_angle_site_symmetry_3
O1 Fe1 O9 97.0(3) . .
O1 Fe1 O4 80.0(3) . .
O9 Fe1 O4 97.9(3) . .
O1 Fe1 O7 94.2(3) . .
O9 Fe1 O7 86.7(3) . .
O4 Fe1 O7 173.0(4) . .
O1 Fe1 N6 95.0(4) . .
O9 Fe1 N6 166.6(4) . .
O4 Fe1 N6 90.2(4) . .
O7 Fe1 N6 86.3(4) . .
O1 Fe1 N3 170.6(4) . .
O9 Fe1 N3 90.9(4) . .
O4 Fe1 N3 93.8(4) . .
O7 Fe1 N3 91.4(4) . .
N6 Fe1 N3 77.8(4) . .
O1 Fe1 Lu1 40.6(2) . .
O9 Fe1 Lu1 105.2(3) . .
O4 Fe1 Lu1 40.1(2) . .
O7 Fe1 Lu1 133.6(3) . .
N6 Fe1 Lu1 87.9(3) . .
N3 Fe1 Lu1 132.0(3) . .
O5 Fe2 O3 80.7(3) 2_755 2_755
O5 Fe2 O10 100.2(3) 2_755 .
O3 Fe2 O10 97.1(4) 2_755 .
O5 Fe2 O8 91.8(3) 2_755 .
O3 Fe2 O8 172.0(4) 2_755 .
O10 Fe2 O8 86.9(4) . .
O5 Fe2 N6 93.5(4) 2_755 .
O3 Fe2 N6 91.7(4) 2_755 .
O10 Fe2 N6 164.7(4) . .
O8 Fe2 N6 86.0(4) . .
O5 Fe2 N3 170.6(4) 2_755 .
O3 Fe2 N3 96.9(4) 2_755 .
O10 Fe2 N3 89.1(4) . .
O8 Fe2 N3 90.1(4) . .
N6 Fe2 N3 77.4(4) . .
O5 Fe2 Lu1 40.8(2) 2_755 2_755
O3 Fe2 Lu1 40.1(2) 2_755 2_755
O10 Fe2 Lu1 104.8(3) . 2_755
O8 Fe2 Lu1 132.1(2) . 2_755
N6 Fe2 Lu1 90.0(3) . 2_755
N3 Fe2 Lu1 135.4(3) . 2_755
O4 Lu1 O3 105.9(3) . .
O4 Lu1 O1 68.0(3) . .
O3 Lu1 O1 95.2(3) . .
O4 Lu1 O5 94.3(3) . .
O3 Lu1 O5 67.7(3) . .
O1 Lu1 O5 151.7(3) . .
O4 Lu1 O2 153.0(3) . .
O3 Lu1 O2 94.2(3) . .
O1 Lu1 O2 128.8(3) . .
O5 Lu1 O2 76.6(3) . .
O4 Lu1 O6 92.7(3) . .
O3 Lu1 O6 155.2(3) . .
O1 Lu1 O6 76.5(3) . .
O5 Lu1 O6 128.1(3) . .
O2 Lu1 O6 74.3(3) . .
O4 Lu1 N1 133.9(3) . .
O3 Lu1 N1 70.0(3) . .
O1 Lu1 N1 66.7(3) . .
O5 Lu1 N1 122.6(3) . .
O2 Lu1 N1 69.8(3) . .
O6 Lu1 N1 85.3(3) . .
O4 Lu1 N2 68.0(3) . .
O3 Lu1 N2 133.0(3) . .
O1 Lu1 N2 121.5(3) . .
O5 Lu1 N2 66.5(3) . .
O2 Lu1 N2 85.1(3) . .
O6 Lu1 N2 69.0(3) . .
N1 Lu1 N2 148.2(3) . .
O4 Lu1 Fe2 99.54(19) . 2_755
O3 Lu1 Fe2 33.9(2) . 2_755
O1 Lu1 Fe2 124.42(18) . 2_755
O5 Lu1 Fe2 33.95(19) . 2_755
O2 Lu1 Fe2 87.1(2) . 2_755
O6 Lu1 Fe2 158.6(2) . 2_755
N1 Lu1 Fe2 98.4(2) . 2_755
N2 Lu1 Fe2 99.3(2) . 2_755
O4 Lu1 Fe1 34.7(2) . .
O3 Lu1 Fe1 98.2(2) . .
O1 Lu1 Fe1 33.8(2) . .
O5 Lu1 Fe1 123.4(2) . .
O2 Lu1 Fe1 159.4(2) . .
O6 Lu1 Fe1 87.72(19) . .
N1 Lu1 Fe1 99.2(2) . .
N2 Lu1 Fe1 98.1(2) . .
Fe2 Lu1 Fe1 112.23(4) 2_755 .
O1 C1 C2 107.8(10) . .
O1 C1 H1A 110.1 . .
C2 C1 H1A 110.1 . .
O1 C1 H1B 110.1 . .
C2 C1 H1B 110.1 . .
H1A C1 H1B 108.5 . .
N1 C2 C1 109.4(10) . .
N1 C2 H2A 109.8 . .
C1 C2 H2A 109.8 . .
N1 C2 H2B 109.8 . .
C1 C2 H2B 109.8 . .
H2A C2 H2B 108.2 . .
N1 C3 C4 109.3(11) . .
N1 C3 H3A 109.8 . .
C4 C3 H3A 109.8 . .
N1 C3 H3B 109.8 . .
C4 C3 H3B 109.8 . .
H3A C3 H3B 108.3 . .
O2 C4 C3 108.4(10) . .
O2 C4 H4A 110.0 . .
C3 C4 H4A 110.0 . .
O2 C4 H4B 110.0 . .
C3 C4 H4B 110.0 . .
H4A C4 H4B 108.4 . .
C6 C5 N1 109.9(11) . .
C6 C5 H5A 109.7 . .
N1 C5 H5A 109.7 . .
C6 C5 H5B 109.7 . .
N1 C5 H5B 109.7 . .
H5A C5 H5B 108.2 . .
O3 C6 C5 110.5(11) . .
O3 C6 H6A 109.5 . .
C5 C6 H6A 109.5 . .
O3 C6 H6B 109.5 . .
C5 C6 H6B 109.5 . .
H6A C6 H6B 108.1 . .
N2 C7 C8 106.9(10) . .
N2 C7 H7A 110.3 . .
C8 C7 H7A 110.3 . .
N2 C7 H7B 110.3 . .
C8 C7 H7B 110.3 . .
H7A C7 H7B 108.6 . .
O4 C8 C7 111.7(10) . .
O4 C8 H8A 109.3 . .
C7 C8 H8A 109.3 . .
O4 C8 H8B 109.3 . .
C7 C8 H8B 109.3 . .
H8A C8 H8B 107.9 . .
C10 C9 N2 112.5(11) . .
C10 C9 H9A 109.1 . .
N2 C9 H9A 109.1 . .
C10 C9 H9B 109.1 . .
N2 C9 H9B 109.1 . .
H9A C9 H9B 107.8 . .
O6 C10 C9 108.5(10) . .
O6 C10 H10A 110.0 . .
C9 C10 H10A 110.0 . .
O6 C10 H10B 110.0 . .
C9 C10 H10B 110.0 . .
H10A C10 H10B 108.4 . .
N2 C11 C12 110.8(9) . .
N2 C11 H11A 109.5 . .
C12 C11 H11A 109.5 . .
N2 C11 H11B 109.5 . .
C12 C11 H11B 109.5 . .
H11A C11 H11B 108.1 . .
O5 C12 C11 107.9(10) . .
O5 C12 H12A 110.1 . .
C11 C12 H12A 110.1 . .
O5 C12 H12B 110.1 . .
C11 C12 H12B 110.1 . .
H12A C12 H12B 108.4 . .
O8 C13 O7 125.8(12) . .
O8 C13 C14 118.0(11) . .
O7 C13 C14 116.1(11) . .
C16B C14 C15 128.0(19) . .
C16B C14 C17A 37.5(15) . .
C15 C14 C17A 137.6(18) . .
C16B C14 C16A 60.4(15) . .
C15 C14 C16A 97(2) . .
C17A C14 C16A 96.7(17) . .
C16B C14 C17B 94.5(18) . .
C15 C14 C17B 94(2) . .
C17A C14 C17B 60.1(14) . .
C16A C14 C17B 154(2) . .
C16B C14 C13 119.3(19) . .
C15 C14 C13 110.1(12) . .
C17A C14 C13 106.6(15) . .
C16A C14 C13 100(2) . .
C17B C14 C13 97(2) . .
C14 C15 H15A 109.5 . .
C14 C15 H15B 109.5 . .
H15A C15 H15B 109.5 . .
C14 C15 H15C 109.5 . .
H15A C15 H15C 109.5 . .
H15B C15 H15C 109.5 . .
C14 C16A H16A 109.5 . .
C14 C16A H16B 109.5 . .
H16A C16A H16B 109.5 . .
C14 C16A H16C 109.5 . .
H16A C16A H16C 109.5 . .
H16B C16A H16C 109.5 . .
C14 C17A H17A 109.5 . .
C14 C17A H17B 109.5 . .
H17A C17A H17B 109.5 . .
C14 C17A H17C 109.5 . .
H17A C17A H17C 109.5 . .
H17B C17A H17C 109.5 . .
C14 C16B H16D 109.5 . .
C14 C16B H16E 109.5 . .
H16D C16B H16E 109.5 . .
C14 C16B H16F 109.5 . .
H16D C16B H16F 109.5 . .
H16E C16B H16F 109.5 . .
C14 C17B H17D 109.5 . .
C14 C17B H17E 109.5 . .
H17D C17B H17E 109.5 . .
C14 C17B H17F 109.5 . .
H17D C17B H17F 109.5 . .
H17E C17B H17F 109.5 . .
C21 C19 C22 106.4(15) . .
C21 C19 C20 110.1(16) . .
C22 C19 C20 112.2(16) . .
C21 C19 C18 113.0(13) . .
C22 C19 C18 108.8(14) . .
C20 C19 C18 106.5(13) . .
C19 C20 H20A 109.5 . .
C19 C20 H20B 109.5 . .
H20A C20 H20B 109.5 . .
C19 C20 H20C 109.5 . .
H20A C20 H20C 109.5 . .
H20B C20 H20C 109.5 . .
C19 C21 H21A 109.5 . .
C19 C21 H21B 109.5 . .
H21A C21 H21B 109.5 . .
C19 C21 H21C 109.5 . .
H21A C21 H21C 109.5 . .
H21B C21 H21C 109.5 . .
C19 C22 H22A 109.5 . .
C19 C22 H22B 109.5 . .
H22A C22 H22B 109.5 . .
C19 C22 H22C 109.5 . .
H22A C22 H22C 109.5 . .
H22B C22 H22C 109.5 . .
O10 C23 O11 128.3(15) . .
O10 C23 C24 114.5(12) . .
O11 C23 C24 116.9(12) . .
C25B C24 C26 129(3) . .
C25B C24 C27B 85(3) . .
C26 C24 C27B 116.9(17) . .
C25B C24 C23 103(3) . .
C26 C24 C23 107.9(13) . .
C27B C24 C23 114.5(16) . .
C25B C24 C25A 29(2) . .
C26 C24 C25A 101.3(19) . .
C27B C24 C25A 107(2) . .
C23 C24 C25A 107.8(17) . .
C25B C24 C27A 120(3) . .
C26 C24 C27A 92.7(18) . .
C27B C24 C27A 35.1(17) . .
C23 C24 C27A 102.5(17) . .
C25A C24 C27A 140(2) . .
C24 C26 H26A 109.5 . .
C24 C26 H26B 109.5 . .
H26A C26 H26B 109.5 . .
C24 C26 H26C 109.5 . .
H26A C26 H26C 109.5 . .
H26B C26 H26C 109.5 . .
C2 N1 C3 111.7(9) . .
C2 N1 C5 108.5(10) . .
C3 N1 C5 108.5(10) . .
C2 N1 Lu1 108.3(8) . .
C3 N1 Lu1 111.7(8) . .
C5 N1 Lu1 108.1(7) . .
C9 N2 C7 113.1(11) . .
C9 N2 C11 112.5(9) . .
C7 N2 C11 107.4(10) . .
C9 N2 Lu1 109.5(8) . .
C7 N2 Lu1 108.4(7) . .
C11 N2 Lu1 105.7(8) . .
N4 N3 Fe1 129.1(9) . .
N4 N3 Fe2 127.8(9) . .
Fe1 N3 Fe2 99.0(5) . .
N5A N4 N5B 37.3(15) . .
N5A N4 N3 162(2) . .
N5B N4 N3 161(2) . .
N7 N6 Fe1 117.8(8) . .
N7 N6 Fe2 118.9(8) . .
Fe1 N6 Fe2 100.3(5) . .
N8 N7 N6 177.0(16) . .
C1 O1 Fe1 128.0(7) . .
C1 O1 Lu1 126.4(7) . .
Fe1 O1 Lu1 105.6(3) . .
C4 O2 Lu1 117.7(8) . .
C4 O2 H2 124(10) . .
Lu1 O2 H2 113(10) . .
C6 O3 Fe2 120.0(7) . 2_755
C6 O3 Lu1 123.6(7) . .
Fe2 O3 Lu1 106.0(4) 2_755 .
C8 O4 Fe1 120.8(7) . .
C8 O4 Lu1 125.4(7) . .
Fe1 O4 Lu1 105.2(4) . .
C12 O5 Fe2 127.8(7) . 2_755
C12 O5 Lu1 126.9(6) . .
Fe2 O5 Lu1 105.2(4) 2_755 .
C10 O6 Lu1 116.6(7) . .
C10 O6 H6 122(10) . .
Lu1 O6 H6 120(10) . .
C13 O7 Fe1 128.3(8) . .
C13 O8 Fe2 132.5(8) . .
C18 O9 Fe1 137.8(10) . .
C23 O10 Fe2 136.9(10) . .
O12 C18 O9 128.2(13) . .
O12 C18 C19 116.0(12) . .
O9 C18 C19 115.6(13) . .
C24 C25A H25A 109.5 . .
C24 C25A H25B 109.5 . .
H25A C25A H25B 109.5 . .
C24 C25A H25C 109.5 . .
H25A C25A H25C 109.5 . .
H25B C25A H25C 109.5 . .
C24 C27A H27A 109.5 . .
C24 C27A H27B 109.5 . .
H27A C27A H27B 109.5 . .
C24 C27A H27C 109.5 . .
H27A C27A H27C 109.5 . .
H27B C27A H27C 109.5 . .
C24 C25B C27B 48(2) . .
C24 C25B H25D 109.5 . .
C27B C25B H25D 157.4 . .
C24 C25B H25E 109.5 . .
C27B C25B H25E 81.3 . .
H25D C25B H25E 109.5 . .
C24 C25B H25F 109.5 . .
C27B C25B H25F 84.2 . .
H25D C25B H25F 109.5 . .
H25E C25B H25F 109.5 . .
C24 C27B C25B 48(2) . .
C24 C27B H27D 109.5 . .
C25B C27B H27D 76.6 . .
C24 C27B H27E 109.5 . .
C25B C27B H27E 90.0 . .
H27D C27B H27E 109.5 . .
C24 C27B H27F 109.5 . .
C25B C27B H27F 155.1 . .
H27D C27B H27F 109.5 . .
H27E C27B H27F 109.5 . .

loop_
_geom_bond_atom_site_label_1
_geom_bond_atom_site_label_2
_geom_bond_distance
_geom_bond_site_symmetry_2
Fe1 O1 1.938(8) .
Fe1 O9 1.969(8) .
Fe1 O4 1.976(9) .
Fe1 O7 2.056(8) .
Fe1 N6 2.094(9) .
Fe1 N3 2.123(11) .
Fe1 Lu1 3.3512(17) .
Fe2 O5 1.936(7) 2_755
Fe2 O3 1.942(8) 2_755
Fe2 O10 1.970(9) .
Fe2 O8 2.026(8) .
Fe2 N6 2.113(10) .
Fe2 N3 2.126(10) .
Fe2 Lu1 3.345(2) 2_755
Lu1 O4 2.237(8) .
Lu1 O3 2.242(8) .
Lu1 O1 2.263(7) .
Lu1 O5 2.266(8) .
Lu1 O2 2.308(9) .
Lu1 O6 2.314(8) .
Lu1 N1 2.527(9) .
Lu1 N2 2.567(12) .
Lu1 Fe2 3.345(2) 2_755
C1 O1 1.445(15) .
C1 C2 1.557(18) .
C1 H1A 0.9900 .
C1 H1B 0.9900 .
C2 N1 1.453(16) .
C2 H2A 0.9900 .
C2 H2B 0.9900 .
C3 N1 1.489(16) .
C3 C4 1.55(2) .
C3 H3A 0.9900 .
C3 H3B 0.9900 .
C4 O2 1.429(18) .
C4 H4A 0.9900 .
C4 H4B 0.9900 .
C5 C6 1.499(18) .
C5 N1 1.522(15) .
C5 H5A 0.9900 .
C5 H5B 0.9900 .
C6 O3 1.458(16) .
C6 H6A 0.9900 .
C6 H6B 0.9900 .
C7 N2 1.476(16) .
C7 C8 1.543(16) .
C7 H7A 0.9900 .
C7 H7B 0.9900 .
C8 O4 1.373(14) .
C8 H8A 0.9900 .
C8 H8B 0.9900 .
C9 C10 1.466(19) .
C9 N2 1.473(14) .
C9 H9A 0.9900 .
C9 H9B 0.9900 .
C10 O6 1.442(16) .
C10 H10A 0.9900 .
C10 H10B 0.9900 .
C11 N2 1.487(16) .
C11 C12 1.520(16) .
C11 H11A 0.9900 .
C11 H11B 0.9900 .
C12 O5 1.443(15) .
C12 H12A 0.9900 .
C12 H12B 0.9900 .
C13 O8 1.257(15) .
C13 O7 1.318(14) .
C13 C14 1.566(19) .
C14 C16B 1.424(18) .
C14 C15 1.430(15) .
C14 C17A 1.433(17) .
C14 C16A 1.494(18) .
C14 C17B 1.503(18) .
C15 H15A 0.9800 .
C15 H15B 0.9800 .
C15 H15C 0.9800 .
C16A H16A 0.9800 .
C16A H16B 0.9800 .
C16A H16C 0.9800 .
C17A H17A 0.9800 .
C17A H17B 0.9800 .
C17A H17C 0.9800 .
C16B H16D 0.9800 .
C16B H16E 0.9800 .
C16B H16F 0.9800 .
C17B H17D 0.9800 .
C17B H17E 0.9800 .
C17B H17F 0.9800 .
O12 C18 1.244(16) .
C19 C21 1.501(19) .
C19 C22 1.51(2) .
C19 C20 1.57(3) .
C19 C18 1.58(2) .
C20 H20A 0.9800 .
C20 H20B 0.9800 .
C20 H20C 0.9800 .
C21 H21A 0.9800 .
C21 H21B 0.9800 .
C21 H21C 0.9800 .
C22 H22A 0.9800 .
C22 H22B 0.9800 .
C22 H22C 0.9800 .
C23 O10 1.247(15) .
C23 O11 1.252(16) .
C23 C24 1.55(2) .
C24 C25B 1.50(6) .
C24 C26 1.51(2) .
C24 C27B 1.51(3) .
C24 C25A 1.62(4) .
C24 C27A 1.72(4) .
C26 H26A 0.9800 .
C26 H26B 0.9800 .
C26 H26C 0.9800 .
N3 N4 1.204(15) .
N4 N5A 1.12(2) .
N4 N5B 1.17(3) .
N6 N7 1.261(18) .
N7 N8 1.161(18) .
O2 H2 0.90(4) .
O3 Fe2 1.942(8) 2_755
O5 Fe2 1.936(7) 2_755
O6 H6 0.88(4) .
O9 C18 1.256(15) .
C25A H25A 0.9800 .
C25A H25B 0.9800 .
C25A H25C 0.9800 .
C27A H27A 0.9800 .
C27A H27B 0.9800 .
C27A H27C 0.9800 .
C25B C27B 2.02(7) .
C25B H25D 0.9800 .
C25B H25E 0.9800 .
C25B H25F 0.9800 .
C27B H27D 0.9800 .
C27B H27E 0.9800 .
C27B H27F 0.9800 .

loop_
_geom_hbond_atom_site_label_D
_geom_hbond_atom_site_label_H
_geom_hbond_atom_site_label_A
_geom_hbond_distance_DH
_geom_hbond_distance_HA
_geom_hbond_distance_DA
_geom_hbond_angle_DHA
_geom_hbond_site_symmetry_A
O2 H2 O11 0.90(4) 1.78(10) 2.558(13) 143(14) 2_755
O6 H6 O12 0.88(4) 1.89(13) 2.551(12) 130(14) .
